data_4346830
loop_
_publ_author_name
'Yan, Zhi-Hao'
'Li, Xiao-Yu'
'Liu, Li-Wei'
'Yu, Si-Qi'
'Wang, Xing-Po'
'Sun, Di'

_publ_section_title
;
 Single-Crystal to Single-Crystal Phase Transition and Segmented
 Thermochromic Luminescence in a Dynamic 3D Interpenetrated Ag(I)
 Coordination Network.
;
_journal_issue 3
_journal_name_full 'Inorganic chemistry'
_journal_page_first 1096
_journal_page_last 1101
_journal_paper_doi 10.1021/acs.inorgchem.5b02200
_journal_volume 55
_journal_year 2016
_chemical_formula_moiety 'C12 H8 Ag2 N2 O4, H2 O'
_chemical_formula_sum 'C12 H10 Ag2 N2 O5'
_chemical_formula_weight 477.96
_space_group_crystal_system orthorhombic
_space_group_IT_number 56
_space_group_name_Hall '-P 2ab 2ac'
_space_group_name_H-M_alt 'P c c n'
_atom_sites_solution_hydrogens geom
_atom_sites_solution_primary direct
_atom_sites_solution_secondary difmap
_audit_creation_method SHELXL-97
_cell_angle_alpha 90.00
_cell_angle_beta 90.00
_cell_angle_gamma 90.00
_cell_formula_units_Z 32
_cell_length_a 14.2624(12)
_cell_length_b 23.826(2)
_cell_length_c 30.750(2)
_cell_measurement_temperature 113(2)
_cell_volume 10449.3(14)
_computing_structure_refinement 'SHELXL-97 (Sheldrick, 1997)'
_computing_structure_solution 'SHELXS-97 (Sheldrick, 1990)'
_diffrn_ambient_temperature 113(2)
_diffrn_measured_fraction_theta_full 0.989
_diffrn_measured_fraction_theta_max 0.989
_diffrn_measurement_device_type 'Bruker Apex II'
_diffrn_radiation_monochromator graphite
_diffrn_radiation_source 'fine-focus sealed tube'
_diffrn_radiation_type MoK\a
_diffrn_radiation_wavelength 0.71073
_diffrn_reflns_av_R_equivalents 0.0360
_diffrn_reflns_av_sigmaI/netI 0.0263
_diffrn_reflns_limit_h_max 16
_diffrn_reflns_limit_h_min -16
_diffrn_reflns_limit_k_max 28
_diffrn_reflns_limit_k_min -27
_diffrn_reflns_limit_l_max 27
_diffrn_reflns_limit_l_min -36
_diffrn_reflns_number 48745
_diffrn_reflns_theta_full 25.00
_diffrn_reflns_theta_max 25.00
_diffrn_reflns_theta_min 1.32
_exptl_absorpt_coefficient_mu 3.021
_exptl_absorpt_correction_T_max 0.5833
_exptl_absorpt_correction_T_min 0.5188
_exptl_absorpt_correction_type multi-scan
_exptl_absorpt_process_details sadabs
_exptl_crystal_colour colorless
_exptl_crystal_density_diffrn 2.431
_exptl_crystal_density_method 'not measured'
_exptl_crystal_description rod
_exptl_crystal_F_000 7360
_exptl_crystal_size_max 0.25
_exptl_crystal_size_mid 0.20
_exptl_crystal_size_min 0.20
_refine_diff_density_max 2.612
_refine_diff_density_min -1.844
_refine_diff_density_rms 0.283
_refine_ls_extinction_method none
_refine_ls_goodness_of_fit_ref 1.371
_refine_ls_hydrogen_treatment constr
_refine_ls_matrix_type full
_refine_ls_number_parameters 757
_refine_ls_number_reflns 9108
_refine_ls_number_restraints 54
_refine_ls_restrained_S_all 1.368
_refine_ls_R_factor_all 0.0892
_refine_ls_R_factor_gt 0.0860
_refine_ls_shift/su_max 0.015
_refine_ls_shift/su_mean 0.003
_refine_ls_structure_factor_coef Fsqd
_refine_ls_weighting_details 'calc w=1/[\s^2^(Fo^2^)+(0.0000P)^2^+565.5897P] where P=(Fo^2^+2Fc^2^)/3'
_refine_ls_weighting_scheme calc
_refine_ls_wR_factor_gt 0.1956
_refine_ls_wR_factor_ref 0.1969
_reflns_number_gt 8580
_reflns_number_total 9108
_reflns_threshold_expression >2sigma(I)
_cod_data_source_file ic5b02200_si_002.cif
_cod_data_source_block p-113K
_cod_database_code 4346830

loop_
_symmetry_equiv_pos_as_xyz
'x, y, z'
'-x+1/2, -y+1/2, z'
'x+1/2, -y, -z+1/2'
'-x, y+1/2, -z+1/2'
'-x, -y, -z'
'x-1/2, y-1/2, -z'
'-x-1/2, y, z-1/2'
'x, -y-1/2, z-1/2'

loop_
_atom_site_label
_atom_site_type_symbol
_atom_site_fract_x
_atom_site_fract_y
_atom_site_fract_z
_atom_site_U_iso_or_equiv
_atom_site_adp_type
_atom_site_occupancy
_atom_site_symmetry_multiplicity
_atom_site_calc_flag
_atom_site_refinement_flags
Ag1 Ag 0.35109(9) 0.76642(5) 0.71114(4) 0.0252(3) Uani 1 1 d .
Ag2 Ag 0.41254(9) 0.72217(5) 0.78938(4) 0.0229(3) Uani 1 1 d .
Ag3 Ag 0.61126(9) 0.76109(5) 0.78350(4) 0.0234(3) Uani 1 1 d .
Ag4 Ag 0.65824(8) 0.72279(5) 0.70043(4) 0.0219(3) Uani 1 1 d .
Ag5 Ag 0.49942(11) 0.56029(5) 0.47117(4) 0.0342(3) Uani 1 1 d .
Ag6 Ag 0.29983(11) 0.93476(5) 1.01929(4) 0.0306(3) Uani 1 1 d .
Ag7 Ag 0.24838(13) 1.04887(5) 0.99337(4) 0.0376(4) Uani 1 1 d .
Ag8 Ag 0.52225(15) 0.55554(6) 0.98556(5) 0.0495(5) Uani 1 1 d .
O1 O 0.2761(8) 0.8265(5) 0.7534(4) 0.032(3) Uani 1 1 d .
O2 O 0.3405(8) 0.7975(4) 0.8161(3) 0.022(2) Uani 1 1 d U
O3 O 0.2828(9) 0.9096(4) 0.9498(3) 0.026(3) Uani 1 1 d .
O4 O 0.1847(8) 0.9839(5) 0.9458(4) 0.028(3) Uani 1 1 d .
O5 O 0.5842(8) 0.7998(4) 0.6801(4) 0.024(2) Uani 1 1 d .
O6 O 0.5336(8) 0.8237(5) 0.7470(4) 0.027(3) Uani 1 1 d .
O7 O 0.5088(9) 0.9159(5) 0.5530(4) 0.034(3) Uani 1 1 d .
O8 O 0.4238(9) 0.9931(5) 0.5625(4) 0.036(3) Uani 1 1 d U
O9 O 0.4285(9) 0.6950(5) 0.6840(4) 0.030(3) Uani 1 1 d .
O10 O 0.4810(8) 0.6588(5) 0.7462(3) 0.024(2) Uani 1 1 d .
O11 O 0.5710(9) 0.5291(4) 0.5399(4) 0.029(3) Uani 1 1 d .
O12 O 0.4751(8) 0.6023(5) 0.5445(4) 0.027(3) Uani 1 1 d .
O13 O 0.7268(8) 0.6558(5) 0.7394(4) 0.027(3) Uani 1 1 d .
O14 O 0.6863(10) 0.6886(4) 0.8057(4) 0.032(3) Uani 1 1 d .
O15 O 0.7545(8) 0.5800(4) 0.9370(3) 0.023(2) Uani 1 1 d .
O16 O 0.8461(8) 0.5042(4) 0.9319(4) 0.026(3) Uani 1 1 d .
N1 N 0.5636(10) 0.8068(5) 0.8489(4) 0.025(3) Uani 1 1 d .
N2 N 0.5168(11) 0.8728(5) 0.9199(5) 0.028(3) Uani 1 1 d .
N3 N 0.7029(10) 0.6839(5) 0.6326(4) 0.022(3) Uani 1 1 d .
N4 N 0.7424(11) 0.6225(6) 0.5581(4) 0.027(3) Uani 1 1 d .
N5 N 0.3104(10) 0.8103(5) 0.6444(4) 0.023(3) Uani 1 1 d .
N6 N 0.2568(11) 0.8732(5) 0.5718(4) 0.025(3) Uani 1 1 d .
N7 N 0.4547(9) 0.6833(5) 0.8563(4) 0.020(3) Uani 1 1 d .
N8 N 0.4965(11) 0.6257(6) 0.9323(5) 0.031(3) Uani 1 1 d .
C1 C 0.5158(12) 0.8528(7) 0.8446(5) 0.025(4) Uani 1 1 d .
H1 H 0.4960 0.8637 0.8163 0.030 Uiso 1 1 calc R
C2 C 0.4924(12) 0.8866(7) 0.8798(6) 0.028(4) Uani 1 1 d .
H2 H 0.4582 0.9203 0.8749 0.034 Uiso 1 1 calc R
C3 C 0.5650(12) 0.8258(6) 0.9251(5) 0.025(4) Uani 1 1 d .
H3 H 0.5816 0.8141 0.9536 0.030 Uiso 1 1 calc R
C4 C 0.5920(12) 0.7935(6) 0.8897(5) 0.027(4) Uani 1 1 d .
H4 H 0.6307 0.7616 0.8942 0.032 Uiso 1 1 calc R
C5 C 0.7570(12) 0.6370(6) 0.6345(5) 0.023(3) Uani 1 1 d .
H5 H 0.7825 0.6246 0.6613 0.027 Uiso 1 1 calc R
C6 C 0.7741(10) 0.6079(6) 0.5970(5) 0.022(3) Uani 1 1 d .
H6 H 0.8112 0.5749 0.5990 0.026 Uiso 1 1 calc R
C7 C 0.6885(15) 0.6692(7) 0.5568(6) 0.035(4) Uani 1 1 d .
H7 H 0.6618 0.6810 0.5300 0.042 Uiso 1 1 calc R
C8 C 0.6726(13) 0.6993(7) 0.5936(6) 0.033(4) Uani 1 1 d .
H8 H 0.6379 0.7331 0.5913 0.039 Uiso 1 1 calc R
C9 C 0.4169(13) 0.6986(6) 0.8960(5) 0.026(4) Uani 1 1 d .
H9 H 0.3749 0.7295 0.8976 0.032 Uiso 1 1 calc R
C10 C 0.4392(13) 0.6698(7) 0.9329(5) 0.029(4) Uani 1 1 d .
H10 H 0.4132 0.6816 0.9599 0.035 Uiso 1 1 calc R
C11 C 0.5378(13) 0.6121(7) 0.8950(6) 0.031(4) Uani 1 1 d .
H11 H 0.5840 0.5834 0.8944 0.037 Uiso 1 1 calc R
C12 C 0.5133(13) 0.6399(7) 0.8568(6) 0.030(4) Uani 1 1 d .
H12 H 0.5395 0.6274 0.8301 0.036 Uiso 1 1 calc R
C13 C 0.3349(13) 0.7960(7) 0.6049(5) 0.031(4) Uani 1 1 d .
H13 H 0.3729 0.7636 0.6007 0.037 Uiso 1 1 calc R
C14 C 0.3071(13) 0.8266(7) 0.5690(5) 0.030(4) Uani 1 1 d .
H14 H 0.3249 0.8136 0.5410 0.036 Uiso 1 1 calc R
C15 C 0.2312(11) 0.8876(6) 0.6120(5) 0.023(3) Uani 1 1 d .
H15 H 0.1934 0.9201 0.6158 0.028 Uiso 1 1 calc R
C16 C 0.2572(12) 0.8574(6) 0.6483(5) 0.024(3) Uani 1 1 d U
H16 H 0.2379 0.8696 0.6763 0.029 Uiso 1 1 calc R
C17 C 0.2911(9) 0.8301(6) 0.7935(5) 0.014(3) Uani 1 1 d .
C18 C 0.2423(11) 0.8792(6) 0.8166(5) 0.019(3) Uani 1 1 d .
C19 C 0.1847(10) 0.9139(6) 0.7937(5) 0.016(3) Uani 1 1 d U
H19 H 0.1766 0.9080 0.7634 0.019 Uiso 1 1 calc R
C20 C 0.1375(12) 0.9579(7) 0.8136(5) 0.025(4) Uani 1 1 d .
H20 H 0.0972 0.9819 0.7975 0.030 Uiso 1 1 calc R
C21 C 0.1513(12) 0.9658(7) 0.8589(5) 0.028(4) Uani 1 1 d .
H21 H 0.1192 0.9953 0.8735 0.033 Uiso 1 1 calc R
C22 C 0.2112(11) 0.9310(7) 0.8823(5) 0.024(3) Uani 1 1 d .
C23 C 0.2566(11) 0.8865(6) 0.8607(5) 0.020(3) Uani 1 1 d U
H23 H 0.2966 0.8618 0.8762 0.023 Uiso 1 1 calc R
C24 C 0.2267(13) 0.9415(7) 0.9297(5) 0.030(4) Uani 1 1 d .
C25 C 0.7253(11) 0.6538(6) 0.7800(5) 0.022(3) Uani 1 1 d .
C26 C 0.7739(10) 0.6038(6) 0.8017(5) 0.016(3) Uani 1 1 d U
C27 C 0.8227(12) 0.5667(7) 0.7774(6) 0.029(4) Uani 1 1 d .
H27 H 0.8250 0.5705 0.7467 0.034 Uiso 1 1 calc R
C28 C 0.8703(12) 0.5221(7) 0.7982(5) 0.028(4) Uani 1 1 d .
H28 H 0.9067 0.4964 0.7817 0.033 Uiso 1 1 calc R
C29 C 0.8637(11) 0.5161(6) 0.8419(6) 0.024(4) Uani 1 1 d .
H29 H 0.8962 0.4862 0.8557 0.029 Uiso 1 1 calc R
C30 C 0.8103(11) 0.5528(6) 0.8673(5) 0.023(3) Uani 1 1 d .
C31 C 0.7645(11) 0.5981(6) 0.8462(5) 0.022(3) Uani 1 1 d .
H31 H 0.7279 0.6240 0.8624 0.027 Uiso 1 1 calc R
C32 C 0.8007(11) 0.5440(7) 0.9156(6) 0.027(4) Uani 1 1 d .
C33 C 0.4716(10) 0.6591(6) 0.7057(6) 0.020(3) Uani 1 1 d .
C34 C 0.5145(12) 0.6130(7) 0.6797(6) 0.028(4) Uani 1 1 d .
C35 C 0.5725(11) 0.5713(6) 0.7000(5) 0.020(3) Uani 1 1 d U
H35 H 0.5820 0.5716 0.7305 0.024 Uiso 1 1 calc R
C36 C 0.6144(11) 0.5307(7) 0.6743(5) 0.024(3) Uani 1 1 d .
H36 H 0.6515 0.5025 0.6878 0.029 Uiso 1 1 calc R
C37 C 0.6042(11) 0.5298(6) 0.6306(6) 0.027(4) Uani 1 1 d .
H37 H 0.6360 0.5024 0.6137 0.032 Uiso 1 1 calc R
C38 C 0.5467(12) 0.5692(6) 0.6107(6) 0.027(4) Uani 1 1 d .
C39 C 0.5051(11) 0.6107(6) 0.6349(5) 0.018(3) Uani 1 1 d .
H39 H 0.4689 0.6386 0.6206 0.022 Uiso 1 1 calc R
C40 C 0.5306(10) 0.5660(6) 0.5629(5) 0.023(3) Uani 1 1 d .
C41 C 0.5423(11) 0.8307(6) 0.7061(5) 0.019(3) Uani 1 1 d U
C42 C 0.4921(13) 0.8811(7) 0.6871(5) 0.029(4) Uani 1 1 d .
C43 C 0.4406(13) 0.9184(7) 0.7139(6) 0.030(4) Uani 1 1 d .
H43 H 0.4384 0.9130 0.7445 0.036 Uiso 1 1 calc R
C44 C 0.3941(11) 0.9626(7) 0.6951(6) 0.028(4) Uani 1 1 d .
H44 H 0.3575 0.9871 0.7126 0.034 Uiso 1 1 calc R
C45 C 0.3998(11) 0.9717(6) 0.6515(6) 0.026(4) Uani 1 1 d .
H45 H 0.3670 1.0024 0.6390 0.031 Uiso 1 1 calc R
C46 C 0.4528(10) 0.9368(6) 0.6248(5) 0.020(3) Uani 1 1 d .
C47 C 0.4972(12) 0.8916(6) 0.6426(5) 0.023(3) Uani 1 1 d .
H47 H 0.5320 0.8670 0.6244 0.027 Uiso 1 1 calc R
C48 C 0.4608(11) 0.9495(7) 0.5769(5) 0.022(3) Uani 1 1 d U
O4W O 0.3157(12) 0.7074(5) 0.4597(4) 0.052(4) Uani 1 1 d .
H4WA H 0.3048 0.6727 0.4560 0.062 Uiso 1 1 d R
H4WB H 0.3535 0.7109 0.4809 0.062 Uiso 0.50 1 d PR
H4WC H 0.2647 0.7246 0.4653 0.062 Uiso 0.50 1 d PR
O3W O 0.4382(10) 0.7152(5) 0.5290(4) 0.046(4) Uani 1 1 d .
H3WA H 0.4515 0.6813 0.5351 0.055 Uiso 1 1 d R
H3WB H 0.4001 0.7152 0.5077 0.055 Uiso 0.50 1 d PR
H3WC H 0.4879 0.7328 0.5221 0.055 Uiso 0.50 1 d PR
O1W O 0.6978(10) 0.8014(5) 0.4585(4) 0.040(3) Uani 1 1 d .
H1WA H 0.6595 0.8012 0.4798 0.049 Uiso 0.50 1 d PR
H1WB H 0.7278 0.7706 0.4586 0.049 Uiso 0.50 1 d PR
H1WC H 0.7357 0.8288 0.4610 0.049 Uiso 1 1 d R
O2W O 0.5700(9) 0.8009(5) 0.5303(4) 0.036(3) Uani 1 1 d .
H2WA H 0.5260 0.7767 0.5306 0.043 Uiso 0.50 1 d PR
H2WB H 0.5472 0.8326 0.5372 0.043 Uiso 1 1 d R
H2WC H 0.5950 0.8024 0.5052 0.043 Uiso 0.50 1 d PR

loop_
_atom_site_aniso_label
_atom_site_aniso_U_11
_atom_site_aniso_U_22
_atom_site_aniso_U_33
_atom_site_aniso_U_23
_atom_site_aniso_U_13
_atom_site_aniso_U_12
Ag1 0.0351(7) 0.0186(6) 0.0218(6) -0.0021(5) -0.0030(5) 0.0094(5)
Ag2 0.0231(6) 0.0235(6) 0.0221(6) -0.0004(5) -0.0016(5) 0.0050(5)
Ag3 0.0277(6) 0.0157(6) 0.0269(6) 0.0018(5) 0.0025(5) 0.0043(5)
Ag4 0.0196(6) 0.0194(6) 0.0268(6) 0.0023(5) -0.0011(5) 0.0047(5)
Ag5 0.0512(9) 0.0186(6) 0.0328(7) 0.0034(5) 0.0078(6) -0.0024(6)
Ag6 0.0476(8) 0.0202(6) 0.0241(6) 0.0008(5) 0.0033(6) -0.0016(6)
Ag7 0.0658(10) 0.0208(6) 0.0261(6) -0.0004(5) 0.0014(7) 0.0096(7)
Ag8 0.0987(14) 0.0213(7) 0.0286(7) 0.0021(6) -0.0095(8) -0.0133(8)
O1 0.035(7) 0.026(6) 0.034(7) -0.007(5) 0.000(5) 0.006(5)
O2 0.021(4) 0.023(4) 0.021(4) -0.005(3) 0.002(3) 0.005(3)
O3 0.039(7) 0.019(5) 0.022(6) 0.001(5) -0.001(5) -0.006(5)
O4 0.030(7) 0.025(6) 0.030(6) -0.004(5) 0.004(5) 0.001(5)
O5 0.019(6) 0.022(6) 0.030(6) -0.001(5) -0.004(5) 0.006(5)
O6 0.022(6) 0.029(6) 0.029(6) -0.001(5) 0.001(5) 0.010(5)
O7 0.041(8) 0.027(6) 0.034(7) 0.006(5) -0.021(6) 0.004(6)
O8 0.040(5) 0.030(4) 0.038(5) 0.003(4) -0.010(4) 0.007(4)
O9 0.033(7) 0.025(6) 0.034(6) 0.005(5) 0.012(5) 0.017(5)
O10 0.021(6) 0.036(6) 0.016(5) 0.000(5) 0.000(5) -0.001(5)
O11 0.035(7) 0.018(6) 0.035(6) -0.006(5) 0.006(5) -0.002(5)
O12 0.026(6) 0.023(6) 0.033(6) -0.003(5) 0.006(5) -0.002(5)
O13 0.021(6) 0.031(6) 0.028(6) 0.014(5) 0.006(5) 0.006(5)
O14 0.057(9) 0.015(5) 0.025(6) 0.007(5) 0.003(6) 0.007(6)
O15 0.025(6) 0.025(6) 0.018(5) 0.005(4) -0.003(5) 0.007(5)
O16 0.030(6) 0.015(5) 0.034(6) 0.008(5) -0.006(5) -0.002(5)
N1 0.032(8) 0.018(7) 0.026(7) 0.000(5) 0.005(6) -0.004(6)
N2 0.038(9) 0.017(7) 0.029(8) 0.002(6) 0.011(7) -0.009(6)
N3 0.024(7) 0.017(6) 0.026(7) 0.000(5) -0.001(6) 0.001(6)
N4 0.035(8) 0.024(7) 0.023(7) -0.004(6) -0.001(6) 0.000(6)
N5 0.022(7) 0.019(7) 0.028(7) -0.002(5) 0.000(6) 0.000(6)
N6 0.028(7) 0.016(6) 0.030(7) 0.006(6) -0.004(6) 0.005(6)
N7 0.022(7) 0.018(6) 0.021(7) -0.001(5) -0.004(6) 0.004(5)
N8 0.037(9) 0.019(7) 0.036(8) -0.001(6) -0.014(7) -0.013(7)
C1 0.027(9) 0.021(8) 0.028(9) 0.000(7) -0.006(7) -0.006(7)
C2 0.023(9) 0.017(8) 0.045(10) 0.007(7) 0.016(8) 0.002(7)
C3 0.033(9) 0.018(8) 0.023(8) 0.000(6) -0.001(7) -0.012(7)
C4 0.026(9) 0.016(7) 0.038(9) 0.005(7) -0.002(8) 0.012(7)
C5 0.017(8) 0.021(8) 0.030(8) 0.009(7) 0.002(7) 0.000(7)
C6 0.015(8) 0.018(7) 0.032(9) -0.008(6) 0.009(7) -0.005(6)
C7 0.061(13) 0.013(8) 0.030(9) 0.001(7) -0.003(9) -0.005(8)
C8 0.036(11) 0.027(9) 0.036(10) 0.004(8) -0.001(8) -0.005(8)
C9 0.035(10) 0.011(7) 0.033(9) -0.008(6) 0.000(8) -0.001(7)
C10 0.045(11) 0.024(8) 0.019(8) -0.005(7) 0.014(8) -0.009(8)
C11 0.033(10) 0.020(8) 0.040(10) 0.001(7) -0.009(8) 0.003(7)
C12 0.028(10) 0.027(9) 0.037(10) -0.003(7) 0.003(8) -0.007(8)
C13 0.042(11) 0.024(9) 0.027(9) 0.006(7) -0.005(8) -0.002(8)
C14 0.036(10) 0.029(9) 0.025(9) -0.013(7) -0.015(8) 0.012(8)
C15 0.023(9) 0.015(7) 0.031(9) 0.004(6) -0.001(7) -0.008(6)
C16 0.027(5) 0.022(5) 0.024(5) -0.002(4) -0.008(4) 0.000(4)
C17 0.003(6) 0.014(7) 0.026(8) -0.001(6) -0.002(6) 0.003(5)
C18 0.017(8) 0.013(7) 0.026(8) 0.004(6) 0.001(6) -0.006(6)
C19 0.013(5) 0.017(5) 0.016(5) 0.002(4) 0.002(4) -0.004(4)
C20 0.023(9) 0.025(8) 0.028(8) 0.006(7) 0.000(7) -0.004(7)
C21 0.026(9) 0.025(8) 0.032(9) -0.010(7) 0.013(7) 0.007(7)
C22 0.023(8) 0.027(8) 0.022(8) -0.006(7) 0.001(7) -0.015(7)
C23 0.017(5) 0.019(5) 0.023(5) 0.000(4) 0.002(4) 0.004(4)
C24 0.046(11) 0.016(8) 0.027(9) -0.007(7) 0.012(8) -0.013(8)
C25 0.030(10) 0.016(7) 0.019(8) -0.002(6) 0.008(7) 0.000(7)
C26 0.013(5) 0.015(5) 0.020(5) 0.003(4) -0.005(4) -0.008(4)
C27 0.026(9) 0.029(9) 0.031(9) 0.007(7) -0.006(7) -0.005(7)
C28 0.030(9) 0.023(8) 0.030(9) -0.002(7) -0.005(7) -0.004(7)
C29 0.019(8) 0.015(7) 0.038(9) 0.002(7) -0.012(7) -0.005(6)
C30 0.022(8) 0.012(7) 0.036(9) -0.001(6) -0.004(7) -0.004(6)
C31 0.020(8) 0.016(7) 0.030(8) 0.001(6) -0.015(7) -0.005(6)
C32 0.019(8) 0.022(8) 0.039(10) -0.003(7) -0.009(7) -0.003(7)
C33 0.008(7) 0.010(7) 0.043(10) -0.003(7) 0.005(7) -0.003(6)
C34 0.021(9) 0.027(9) 0.035(9) 0.003(7) -0.010(7) 0.002(7)
C35 0.018(5) 0.019(5) 0.024(5) 0.000(4) 0.005(4) 0.002(4)
C36 0.013(8) 0.023(8) 0.035(9) -0.001(7) 0.007(7) 0.002(6)
C37 0.015(8) 0.013(7) 0.053(11) 0.000(7) 0.012(8) -0.004(6)
C38 0.023(8) 0.014(7) 0.044(10) 0.005(7) 0.012(8) 0.000(7)
C39 0.014(7) 0.022(7) 0.019(7) 0.001(6) 0.004(6) -0.007(6)
C40 0.013(7) 0.018(8) 0.037(9) 0.005(7) 0.013(7) -0.004(6)
C41 0.017(5) 0.019(5) 0.020(5) 0.000(4) -0.006(4) -0.002(4)
C42 0.034(10) 0.027(9) 0.026(9) 0.001(7) -0.005(7) 0.023(8)
C43 0.033(10) 0.023(8) 0.033(9) -0.005(7) 0.008(8) 0.008(7)
C44 0.015(8) 0.019(8) 0.051(11) -0.009(7) -0.008(8) 0.006(7)
C45 0.014(8) 0.017(8) 0.046(10) -0.007(7) -0.002(7) 0.002(6)
C46 0.010(7) 0.020(8) 0.030(8) 0.002(6) -0.010(6) -0.004(6)
C47 0.028(9) 0.018(7) 0.023(8) -0.008(6) 0.006(7) 0.005(7)
C48 0.022(5) 0.021(5) 0.023(5) 0.001(4) -0.004(4) 0.000(4)
O4W 0.086(12) 0.026(7) 0.043(8) 0.005(6) -0.006(8) 0.003(7)
O3W 0.058(9) 0.026(7) 0.054(8) 0.000(6) -0.015(7) 0.012(6)
O1W 0.047(8) 0.026(6) 0.048(8) -0.006(6) 0.002(7) -0.001(6)
O2W 0.036(7) 0.017(6) 0.054(8) -0.001(5) 0.000(6) 0.007(5)

loop_
_atom_type_symbol
_atom_type_description
_atom_type_scat_dispersion_real
_atom_type_scat_dispersion_imag
_atom_type_scat_source
C C 0.0033 0.0016 'International Tables Vol C Tables 4.2.6.8 and 6.1.1.4'
H H 0.0000 0.0000 'International Tables Vol C Tables 4.2.6.8 and 6.1.1.4'
Ag Ag -0.8971 1.1015 'International Tables Vol C Tables 4.2.6.8 and 6.1.1.4'
N N 0.0061 0.0033 'International Tables Vol C Tables 4.2.6.8 and 6.1.1.4'
O O 0.0106 0.0060 'International Tables Vol C Tables 4.2.6.8 and 6.1.1.4'

loop_
_geom_angle_atom_site_label_1
_geom_angle_atom_site_label_2
_geom_angle_atom_site_label_3
_geom_angle
_geom_angle_site_symmetry_1
_geom_angle_site_symmetry_3
O9 Ag1 O1 165.9(4) . .
O9 Ag1 N5 97.7(4) . .
O1 Ag1 N5 96.1(4) . .
O9 Ag1 Ag2 82.9(3) . .
O1 Ag1 Ag2 83.6(3) . .
N5 Ag1 Ag2 174.6(3) . .
O9 Ag1 Ag1 106.4(3) . 2_565
O1 Ag1 Ag1 72.7(3) . 2_565
N5 Ag1 Ag1 83.1(3) . 2_565
Ag2 Ag1 Ag1 101.87(4) . 2_565
O2 Ag2 O10 165.0(4) . .
O2 Ag2 N7 96.5(4) . .
O10 Ag2 N7 98.3(4) . .
O2 Ag2 Ag1 82.4(3) . .
O10 Ag2 Ag1 83.1(3) . .
N7 Ag2 Ag1 176.4(3) . .
O2 Ag2 Ag3 102.1(3) . .
O10 Ag2 Ag3 76.1(3) . .
N7 Ag2 Ag3 86.1(3) . .
Ag1 Ag2 Ag3 97.44(5) . .
O14 Ag3 O6 166.7(4) . .
O14 Ag3 N1 104.0(4) . .
O6 Ag3 N1 88.7(4) . .
O14 Ag3 Ag4 84.7(3) . .
O6 Ag3 Ag4 82.8(3) . .
N1 Ag3 Ag4 171.1(3) . .
O14 Ag3 Ag2 101.8(4) . .
O6 Ag3 Ag2 76.1(3) . .
N1 Ag3 Ag2 79.6(3) . .
Ag4 Ag3 Ag2 100.45(5) . .
O5 Ag4 O13 163.7(4) . .
O5 Ag4 N3 101.8(4) . .
O13 Ag4 N3 94.4(4) . .
O5 Ag4 Ag3 82.7(3) . .
O13 Ag4 Ag3 81.2(3) . .
N3 Ag4 Ag3 175.5(3) . .
O5 Ag4 Ag4 93.4(3) . 2_665
O13 Ag4 Ag4 85.7(3) . 2_665
N3 Ag4 Ag4 86.1(3) . 2_665
Ag3 Ag4 Ag4 94.01(4) . 2_665
N2 Ag5 O11 125.4(5) 8_575 5_666
N2 Ag5 O11 140.1(5) 8_575 .
O11 Ag5 O11 91.6(4) 5_666 .
N2 Ag5 O12 111.3(4) 8_575 .
O11 Ag5 O12 115.5(4) 5_666 .
O11 Ag5 O12 53.3(4) . .
N2 Ag5 Ag6 113.2(4) 8_575 8_575
O11 Ag5 Ag6 74.0(3) 5_666 8_575
O11 Ag5 Ag6 89.0(3) . 8_575
O12 Ag5 Ag6 56.3(3) . 8_575
N2 Ag5 Ag5 165.4(3) 8_575 5_666
O11 Ag5 Ag5 46.8(3) 5_666 5_666
O11 Ag5 Ag5 44.8(3) . 5_666
O12 Ag5 Ag5 82.4(3) . 5_666
Ag6 Ag5 Ag5 78.09(6) 8_575 5_666
O3 Ag6 N6 117.2(4) . 7_656
O3 Ag6 O16 146.9(4) . 6_567
N6 Ag6 O16 95.7(4) 7_656 6_567
O3 Ag6 Ag7 87.8(3) . .
N6 Ag6 Ag7 133.5(4) 7_656 .
O16 Ag6 Ag7 65.6(3) 6_567 .
O3 Ag6 Ag5 70.4(3) . 8_576
N6 Ag6 Ag5 130.6(4) 7_656 8_576
O16 Ag6 Ag5 91.1(3) 6_567 8_576
Ag7 Ag6 Ag5 93.59(5) . 8_576
O15 Ag7 O4 146.1(4) 6_567 .
O15 Ag7 N4 112.8(4) 6_567 4_656
O4 Ag7 N4 95.4(4) . 4_656
O15 Ag7 Ag6 92.1(3) 6_567 .
O4 Ag7 Ag6 69.5(3) . .
N4 Ag7 Ag6 149.0(4) 4_656 .
O15 Ag7 Ag8 80.6(3) 6_567 6_567
O4 Ag7 Ag8 76.8(3) . 6_567
N4 Ag7 Ag8 98.6(4) 4_656 6_567
Ag6 Ag7 Ag8 103.69(6) . 6_567
O7 Ag8 O8 149.7(5) 8_576 4_646
O7 Ag8 N8 114.9(5) 8_576 .
O8 Ag8 N8 93.8(5) 4_646 .
O7 Ag8 Ag8 88.5(3) 8_576 5_667
O8 Ag8 Ag8 70.5(3) 4_646 5_667
N8 Ag8 Ag8 146.4(3) . 5_667
O7 Ag8 Ag7 85.1(4) 8_576 6_657
O8 Ag8 Ag7 76.2(3) 4_646 6_657
N8 Ag8 Ag7 108.8(4) . 6_657
Ag8 Ag8 Ag7 96.40(9) 5_667 6_657
C17 O1 Ag1 122.7(10) . .
C17 O2 Ag2 123.5(9) . .
C24 O3 Ag6 112.0(10) . .
C24 O4 Ag7 126.2(11) . .
C41 O5 Ag4 122.9(10) . .
C41 O6 Ag3 123.4(10) . .
C48 O7 Ag8 113.3(10) . 8_575
C48 O8 Ag8 130.1(12) . 4_656
C33 O9 Ag1 125.1(11) . .
C33 O10 Ag2 122.7(10) . .
C40 O11 Ag5 120.6(10) . 5_666
C40 O11 Ag5 94.6(10) . .
Ag5 O11 Ag5 88.4(4) 5_666 .
C40 O12 Ag5 92.4(9) . .
C25 O13 Ag4 124.0(10) . .
C25 O14 Ag3 123.1(10) . .
C32 O15 Ag7 106.8(10) . 6_657
C32 O16 Ag6 130.4(11) . 6_657
C1 N1 C4 116.6(14) . .
C1 N1 Ag3 116.7(11) . .
C4 N1 Ag3 126.1(11) . .
C3 N2 C2 117.3(14) . .
C3 N2 Ag5 124.8(12) . 8_576
C2 N2 Ag5 116.6(11) . 8_576
C8 N3 C5 116.6(14) . .
C8 N3 Ag4 127.0(11) . .
C5 N3 Ag4 116.0(10) . .
C6 N4 C7 115.9(14) . .
C6 N4 Ag7 113.0(10) . 4_646
C7 N4 Ag7 128.4(12) . 4_646
C13 N5 C16 116.4(14) . .
C13 N5 Ag1 128.5(11) . .
C16 N5 Ag1 115.1(10) . .
C14 N6 C15 115.1(14) . .
C14 N6 Ag6 132.2(11) . 7_655
C15 N6 Ag6 112.7(10) . 7_655
C12 N7 C9 116.2(14) . .
C12 N7 Ag2 118.6(11) . .
C9 N7 Ag2 124.9(10) . .
C11 N8 C10 118.5(15) . .
C11 N8 Ag8 110.8(11) . .
C10 N8 Ag8 130.0(12) . .
N1 C1 C2 122.4(16) . .
N1 C1 H1 118.8 . .
C2 C1 H1 118.8 . .
N2 C2 C1 121.2(15) . .
N2 C2 H2 119.4 . .
C1 C2 H2 119.4 . .
N2 C3 C4 121.3(15) . .
N2 C3 H3 119.4 . .
C4 C3 H3 119.4 . .
N1 C4 C3 120.9(14) . .
N1 C4 H4 119.5 . .
C3 C4 H4 119.5 . .
N3 C5 C6 118.9(15) . .
N3 C5 H5 120.5 . .
C6 C5 H5 120.5 . .
N4 C6 C5 124.5(15) . .
N4 C6 H6 117.7 . .
C5 C6 H6 117.7 . .
N4 C7 C8 120.2(17) . .
N4 C7 H7 119.9 . .
C8 C7 H7 119.9 . .
N3 C8 C7 123.7(17) . .
N3 C8 H8 118.2 . .
C7 C8 H8 118.2 . .
C10 C9 N7 120.7(15) . .
C10 C9 H9 119.7 . .
N7 C9 H9 119.7 . .
N8 C10 C9 121.9(15) . .
N8 C10 H10 119.0 . .
C9 C10 H10 119.0 . .
N8 C11 C12 120.1(16) . .
N8 C11 H11 119.9 . .
C12 C11 H11 119.9 . .
N7 C12 C11 122.3(17) . .
N7 C12 H12 118.8 . .
C11 C12 H12 118.8 . .
N5 C13 C14 121.8(16) . .
N5 C13 H13 119.1 . .
C14 C13 H13 119.1 . .
N6 C14 C13 123.2(16) . .
N6 C14 H14 118.4 . .
C13 C14 H14 118.4 . .
N6 C15 C16 122.7(15) . .
N6 C15 H15 118.6 . .
C16 C15 H15 118.6 . .
N5 C16 C15 120.7(15) . .
N5 C16 H16 119.6 . .
C15 C16 H16 119.6 . .
O2 C17 O1 126.6(13) . .
O2 C17 C18 117.9(13) . .
O1 C17 C18 115.5(12) . .
C19 C18 C23 121.2(14) . .
C19 C18 C17 119.9(13) . .
C23 C18 C17 118.9(13) . .
C18 C19 C20 121.5(14) . .
C18 C19 H19 119.2 . .
C20 C19 H19 119.2 . .
C19 C20 C21 117.8(15) . .
C19 C20 H20 121.1 . .
C21 C20 H20 121.1 . .
C22 C21 C20 120.9(15) . .
C22 C21 H21 119.6 . .
C20 C21 H21 119.6 . .
C21 C22 C23 119.1(14) . .
C21 C22 C24 119.6(15) . .
C23 C22 C24 121.3(15) . .
C18 C23 C22 119.4(14) . .
C18 C23 H23 120.3 . .
C22 C23 H23 120.3 . .
O3 C24 O4 125.8(15) . .
O3 C24 C22 117.9(15) . .
O4 C24 C22 116.2(16) . .
O13 C25 O14 127.0(15) . .
O13 C25 C26 117.2(13) . .
O14 C25 C26 115.8(13) . .
C27 C26 C31 122.3(15) . .
C27 C26 C25 120.1(13) . .
C31 C26 C25 117.6(13) . .
C26 C27 C28 119.2(16) . .
C26 C27 H27 120.4 . .
C28 C27 H27 120.4 . .
C29 C28 C27 119.6(16) . .
C29 C28 H28 120.2 . .
C27 C28 H28 120.2 . .
C28 C29 C30 121.8(15) . .
C28 C29 H29 119.1 . .
C30 C29 H29 119.1 . .
C29 C30 C31 118.2(15) . .
C29 C30 C32 120.9(14) . .
C31 C30 C32 120.9(15) . .
C26 C31 C30 118.8(15) . .
C26 C31 H31 120.6 . .
C30 C31 H31 120.6 . .
O16 C32 O15 125.0(16) . .
O16 C32 C30 116.9(15) . .
O15 C32 C30 117.8(14) . .
O9 C33 O10 126.1(14) . .
O9 C33 C34 114.8(15) . .
O10 C33 C34 119.0(14) . .
C39 C34 C35 117.4(15) . .
C39 C34 C33 121.5(15) . .
C35 C34 C33 120.9(15) . .
C36 C35 C34 119.0(15) . .
C36 C35 H35 120.5 . .
C34 C35 H35 120.5 . .
C37 C36 C35 122.1(16) . .
C37 C36 H36 119.0 . .
C35 C36 H36 119.0 . .
C36 C37 C38 119.5(16) . .
C36 C37 H37 120.3 . .
C38 C37 H37 120.3 . .
C39 C38 C37 120.1(16) . .
C39 C38 C40 120.4(15) . .
C37 C38 C40 119.5(15) . .
C38 C39 C34 121.8(16) . .
C38 C39 H39 119.1 . .
C34 C39 H39 119.1 . .
O11 C40 O12 119.7(15) . .
O11 C40 C38 121.0(15) . .
O12 C40 C38 119.3(14) . .
O5 C41 O6 127.2(14) . .
O5 C41 C42 116.7(13) . .
O6 C41 C42 116.0(14) . .
C47 C42 C43 119.1(15) . .
C47 C42 C41 119.8(14) . .
C43 C42 C41 121.1(15) . .
C44 C43 C42 119.0(16) . .
C44 C43 H43 120.5 . .
C42 C43 H43 120.5 . .
C45 C44 C43 120.6(16) . .
C45 C44 H44 119.7 . .
C43 C44 H44 119.7 . .
C44 C45 C46 121.2(15) . .
C44 C45 H45 119.4 . .
C46 C45 H45 119.4 . .
C47 C46 C45 119.3(15) . .
C47 C46 C48 120.9(14) . .
C45 C46 C48 119.7(14) . .
C46 C47 C42 120.8(14) . .
C46 C47 H47 119.6 . .
C42 C47 H47 119.6 . .
O8 C48 O7 122.8(15) . .
O8 C48 C46 118.8(14) . .
O7 C48 C46 118.3(14) . .
H4WA O4W H4WB 108.3 . .
H4WA O4W H4WC 109.8 . .
H4WB O4W H4WC 110.0 . .
H3WA O3W H3WB 108.3 . .
H3WA O3W H3WC 109.7 . .
H3WB O3W H3WC 109.9 . .
H1WA O1W H1WB 108.4 . .
H1WA O1W H1WC 110.1 . .
H1WB O1W H1WC 109.9 . .
H2WA O2W H2WB 108.5 . .
H2WA O2W H2WC 110.4 . .
H2WB O2W H2WC 110.3 . .

loop_
_geom_bond_atom_site_label_1
_geom_bond_atom_site_label_2
_geom_bond_distance
_geom_bond_site_symmetry_2
Ag1 O9 2.193(11) .
Ag1 O1 2.209(11) .
Ag1 N5 2.375(13) .
Ag1 Ag2 2.7692(16) .
Ag1 Ag1 2.988(3) 2_565
Ag2 O2 2.226(10) .
Ag2 O10 2.235(11) .
Ag2 N7 2.336(12) .
Ag2 Ag3 2.9876(18) .
Ag3 O14 2.143(11) .
Ag3 O6 2.171(11) .
Ag3 N1 2.385(13) .
Ag3 Ag4 2.7941(17) .
Ag4 O5 2.208(10) .
Ag4 O13 2.223(11) .
Ag4 N3 2.368(13) .
Ag4 Ag4 2.921(2) 2_665
Ag5 N2 2.255(14) 8_575
Ag5 O11 2.379(11) 5_666
Ag5 O11 2.464(12) .
Ag5 O12 2.492(11) .
Ag5 Ag6 3.210(2) 8_575
Ag5 Ag5 3.376(3) 5_666
Ag6 O3 2.232(11) .
Ag6 N6 2.327(13) 7_656
Ag6 O16 2.330(11) 6_567
Ag6 Ag7 2.9268(18) .
Ag6 Ag5 3.210(2) 8_576
Ag7 O15 2.266(10) 6_567
Ag7 O4 2.316(12) .
Ag7 N4 2.366(13) 4_656
Ag7 Ag8 3.293(3) 6_567
Ag8 O7 2.191(12) 8_576
Ag8 O8 2.234(13) 4_646
Ag8 N8 2.369(14) .
Ag8 Ag8 2.863(3) 5_667
Ag8 Ag7 3.293(3) 6_657
O1 C17 1.253(18) .
O2 C17 1.257(17) .
O3 C24 1.26(2) .
O4 C24 1.27(2) .
O5 C41 1.239(18) .
O6 C41 1.276(18) .
O7 C48 1.28(2) .
O7 Ag8 2.191(12) 8_575
O8 C48 1.247(19) .
O8 Ag8 2.234(13) 4_656
O9 C33 1.249(19) .
O10 C33 1.251(19) .
O11 C40 1.268(19) .
O11 Ag5 2.379(11) 5_666
O12 C40 1.30(2) .
O13 C25 1.249(18) .
O14 C25 1.272(19) .
O15 C32 1.27(2) .
O15 Ag7 2.266(10) 6_657
O16 C32 1.252(19) .
O16 Ag6 2.330(11) 6_657
N1 C1 1.30(2) .
N1 C4 1.36(2) .
N2 C3 1.32(2) .
N2 C2 1.32(2) .
N2 Ag5 2.255(14) 8_576
N3 C8 1.33(2) .
N3 C5 1.36(2) .
N4 C6 1.33(2) .
N4 C7 1.35(2) .
N4 Ag7 2.366(13) 4_646
N5 C13 1.31(2) .
N5 C16 1.36(2) .
N6 C14 1.32(2) .
N6 C15 1.33(2) .
N6 Ag6 2.327(13) 7_655
N7 C12 1.33(2) .
N7 C9 1.38(2) .
N8 C11 1.33(2) .
N8 C10 1.33(2) .
C1 C2 1.39(2) .
C1 H1 0.9500 .
C2 H2 0.9500 .
C3 C4 1.39(2) .
C3 H3 0.9500 .
C4 H4 0.9500 .
C5 C6 1.37(2) .
C5 H5 0.9500 .
C6 H6 0.9500 .
C7 C8 1.36(2) .
C7 H7 0.9500 .
C8 H8 0.9500 .
C9 C10 1.36(2) .
C9 H9 0.9500 .
C10 H10 0.9500 .
C11 C12 1.39(2) .
C11 H11 0.9500 .
C12 H12 0.9500 .
C13 C14 1.38(2) .
C13 H13 0.9500 .
C14 H14 0.9500 .
C15 C16 1.38(2) .
C15 H15 0.9500 .
C16 H16 0.9500 .
C17 C18 1.53(2) .
C18 C19 1.36(2) .
C18 C23 1.38(2) .
C19 C20 1.39(2) .
C19 H19 0.9500 .
C20 C21 1.42(2) .
C20 H20 0.9500 .
C21 C22 1.39(2) .
C21 H21 0.9500 .
C22 C23 1.41(2) .
C22 C24 1.50(2) .
C23 H23 0.9500 .
C25 C26 1.53(2) .
C26 C27 1.35(2) .
C26 C31 1.38(2) .
C27 C28 1.41(2) .
C27 H27 0.9500 .
C28 C29 1.35(2) .
C28 H28 0.9500 .
C29 C30 1.40(2) .
C29 H29 0.9500 .
C30 C31 1.42(2) .
C30 C32 1.51(2) .
C31 H31 0.9500 .
C33 C34 1.49(2) .
C34 C39 1.39(2) .
C34 C35 1.43(2) .
C35 C36 1.39(2) .
C35 H35 0.9500 .
C36 C37 1.35(2) .
C36 H36 0.9500 .
C37 C38 1.39(2) .
C37 H37 0.9500 .
C38 C39 1.37(2) .
C38 C40 1.49(2) .
C39 H39 0.9500 .
C41 C42 1.52(2) .
C42 C47 1.39(2) .
C42 C43 1.42(2) .
C43 C44 1.37(2) .
C43 H43 0.9500 .
C44 C45 1.36(3) .
C44 H44 0.9500 .
C45 C46 1.39(2) .
C45 H45 0.9500 .
C46 C47 1.36(2) .
C46 C48 1.51(2) .
C47 H47 0.9500 .
O4W H4WA 0.8499 .
O4W H4WB 0.8504 .
O4W H4WC 0.8512 .
O3W H3WA 0.8502 .
O3W H3WB 0.8505 .
O3W H3WC 0.8512 .
O1W H1WA 0.8507 .
O1W H1WB 0.8501 .
O1W H1WC 0.8508 .
O2W H2WA 0.8509 .
O2W H2WB 0.8503 .
O2W H2WC 0.8504 .
